data_7712042
loop_
_publ_author_name
'Xie, Hao-Hui'
'Wang, Qin'
'Weng, Jiao-Lin'
'Yan, Yun-Fan'
'Bian, Hong-Yi'
'Huang, Ying'
'Zheng, Fa-Kun'
'Qiu, Ren-Hui'
'Xu, Jian-Gang'

_publ_section_title
;
 Coordination polymerization of nitrogen-rich linkers and dicyanamide
 anions toward energetic coordination polymers with low sensitivities.
;
_journal_issue 3
_journal_name_full 'Dalton transactions (Cambridge, England : 2003)'
_journal_page_first 818
_journal_page_last 824
_journal_paper_doi 10.1039/d2dt03180a
_journal_volume 52
_journal_year 2023
_chemical_formula_moiety 'C8 H10 Co N16, H2 O'
_chemical_formula_sum 'C8 H12 Co N16 O'
_chemical_formula_weight 407.27
_space_group_crystal_system monoclinic
_space_group_IT_number 14
_space_group_name_Hall '-P 2yn'
_space_group_name_H-M_alt 'P 1 21/n 1'
_atom_sites_solution_hydrogens mixed
_atom_sites_solution_primary dual
_audit_creation_date 2022-03-20
_audit_creation_method
;
Olex2 1.5
(compiled 2021.12.09 svn.r5202d8cf for OlexSys, GUI svn.r6439)
;
_audit_update_record
;
2022-10-31 deposited with the CCDC.	2022-12-14 downloaded from the CCDC.
;
_cell_angle_alpha 90
_cell_angle_beta 102.687(6)
_cell_angle_gamma 90
_cell_formula_units_Z 4
_cell_length_a 7.3406(4)
_cell_length_b 15.4425(7)
_cell_length_c 14.6670(9)
_cell_measurement_reflns_used 6849
_cell_measurement_temperature 99.99(10)
_cell_measurement_theta_max 28.8880
_cell_measurement_theta_min 1.9330
_cell_volume 1622.02(16)
_computing_cell_refinement 'CrysAlisPro 1.171.41.64a (Rigaku OD, 2020)'
_computing_data_collection 'CrysAlisPro 1.171.41.64a (Rigaku OD, 2020)'
_computing_data_reduction 'CrysAlisPro 1.171.41.64a (Rigaku OD, 2020)'
_computing_molecular_graphics 'Olex2 1.5 (Dolomanov et al., 2009)'
_computing_publication_material 'Olex2 1.5 (Dolomanov et al., 2009)'
_computing_structure_refinement 'SHELXL 2018/3 (Sheldrick, 2015)'
_computing_structure_solution 'SHELXT 2018/2 (Sheldrick, 2018)'
_diffrn_ambient_environment N~2~
_diffrn_ambient_temperature 99.99(10)
_diffrn_detector 'Hybrid Pixel Array Detector'
_diffrn_detector_area_resol_mean 10.0000
_diffrn_detector_type HyPix
_diffrn_measured_fraction_theta_full 1.000
_diffrn_measured_fraction_theta_max 0.804
_diffrn_measurement_details
;
List of Runs (angles in degrees, time in seconds):

  # Type    Start    End  Width  t~exp~   \w     \q     \k     \f   Frames
#--------------------------------------------------------------------------
  1  \w      0.00  30.00   0.50    0.61    --  -11.30 -99.00-150.00   60
  2  \w    -11.00  14.00   0.50    0.61    --  -11.30 -99.00-180.00   50
  3  \w     -8.00  22.00   0.50    0.61    --  -11.30 -99.00-120.00   60
  4  \w     -6.00  29.00   0.50    0.61    --  -11.30 -99.00  30.00   70
  5  \w    -59.00  34.00   0.50    0.61    --   10.52 -58.00   3.00  186
  6  \w     19.00  84.00   0.50    0.61    --   10.52  58.00 144.00  130
;
_diffrn_measurement_device 'four-circle diffractometer'
_diffrn_measurement_device_type 'ROD, Synergy Custom DW system, HyPix'
_diffrn_measurement_method '\w scans'
_diffrn_orient_matrix_type 'CrysAlisPro convention (1999,Acta A55,543-557)'
_diffrn_orient_matrix_UB_11 0.0416696000
_diffrn_orient_matrix_UB_12 -0.0085063000
_diffrn_orient_matrix_UB_13 0.0473744000
_diffrn_orient_matrix_UB_21 0.0610120000
_diffrn_orient_matrix_UB_22 -0.0303550000
_diffrn_orient_matrix_UB_23 -0.0141939000
_diffrn_orient_matrix_UB_31 0.0659997000
_diffrn_orient_matrix_UB_32 0.0334540000
_diffrn_orient_matrix_UB_33 -0.0008635000
_diffrn_radiation_monochromator mirror
_diffrn_radiation_probe x-ray
_diffrn_radiation_type 'Mo K\a'
_diffrn_radiation_wavelength 0.71073
_diffrn_reflns_av_R_equivalents 0.0375
_diffrn_reflns_av_unetI/netI 0.0419
_diffrn_reflns_Laue_measured_fraction_full 1.000
_diffrn_reflns_Laue_measured_fraction_max 0.804
_diffrn_reflns_limit_h_max 8
_diffrn_reflns_limit_h_min -9
_diffrn_reflns_limit_k_max 14
_diffrn_reflns_limit_k_min -20
_diffrn_reflns_limit_l_max 17
_diffrn_reflns_limit_l_min -14
_diffrn_reflns_number 10729
_diffrn_reflns_point_group_measured_fraction_full 1.000
_diffrn_reflns_point_group_measured_fraction_max 0.804
_diffrn_reflns_theta_full 25.242
_diffrn_reflns_theta_max 29.245
_diffrn_reflns_theta_min 1.940
_diffrn_source 'Rotating-anode X-ray tube'
_diffrn_source_type 'Rigaku (Mo) X-ray Source'
_exptl_absorpt_coefficient_mu 1.099
_exptl_absorpt_correction_T_max 1.00000
_exptl_absorpt_correction_T_min 0.49600
_exptl_absorpt_correction_type multi-scan
_exptl_absorpt_process_details
;
CrysAlisPro 1.171.41.64a (Rigaku Oxford Diffraction, 2020)
Empirical absorption correction using spherical harmonics,
 implemented in SCALE3 ABSPACK scaling algorithm.
;
_exptl_crystal_colour red
_exptl_crystal_density_diffrn 1.668
_exptl_crystal_description needle
_exptl_crystal_F_000 828
_exptl_crystal_size_max 0.26
_exptl_crystal_size_mid 0.2
_exptl_crystal_size_min 0.17
_refine_diff_density_max 0.635
_refine_diff_density_min -0.401
_refine_diff_density_rms 0.088
_refine_ls_extinction_method none
_refine_ls_goodness_of_fit_ref 1.069
_refine_ls_hydrogen_treatment mixed
_refine_ls_matrix_type full
_refine_ls_number_parameters 245
_refine_ls_number_reflns 3544
_refine_ls_number_restraints 2
_refine_ls_restrained_S_all 1.068
_refine_ls_R_factor_all 0.0470
_refine_ls_R_factor_gt 0.0403
_refine_ls_shift/su_max 0.001
_refine_ls_shift/su_mean 0.000
_refine_ls_structure_factor_coef Fsqd
_refine_ls_weighting_details 'w=1/[\s^2^(Fo^2^)+(0.0472P)^2^+1.7697P] where P=(Fo^2^+2Fc^2^)/3'
_refine_ls_weighting_scheme calc
_refine_ls_wR_factor_gt 0.1002
_refine_ls_wR_factor_ref 0.1036
_reflns_Friedel_coverage 0.000
_reflns_number_gt 3095
_reflns_number_total 3544
_reflns_threshold_expression 'I > 2\s(I)'
_cod_data_source_file d2dt03180a2.cif
_cod_data_source_block xhh-21203
_cod_depositor_comments 'Adding full bibliography for 7712042--7712045.cif.'
_cod_database_code 7712042
_shelx_shelxl_version_number 2018/3
_shelx_space_group_comment
;
The symmetry employed for this shelxl refinement is uniquely defined
by the following loop, which should always be used as a source of
symmetry information in preference to the above space-group names.
They are only intended as comments.
;
_olex2_refinement_description
;
1. Fixed Uiso
 At 1.2 times of:
  All N(H,H) groups
 At 1.5 times of:
  All C(H,H,H) groups
2. Restrained distances
 H22A-H22B \\sim H22B-H22C
 with sigma of 0.02
 H24A-H24B \\sim H24B-H24C
 with sigma of 0.02
3.a X=CH2 refined with riding coordinates:
 N30(H30A,H30B), N25(H25A,H25B)
3.b Idealised Me refined as rotating group:
 C22(H22A,H22B,H22C), C24(H24A,H24B,H24C)
;
_smtbx_masks_void_probe_radius 1.2
_smtbx_masks_void_truncation_radius 1.2
_olex2_submission_special_instructions 'No special instructions were received'
_oxdiff_exptl_absorpt_empirical_details
;
Empirical correction (ABSPACK) includes:
- Absorption correction using spherical harmonics
- Frame scaling
;
_oxdiff_exptl_absorpt_empirical_full_max 1.460
_oxdiff_exptl_absorpt_empirical_full_min 0.361

loop_
_space_group_symop_operation_xyz
'x, y, z'
'-x+1/2, y+1/2, -z+1/2'
'-x, -y, -z'
'x-1/2, -y-1/2, z-1/2'

loop_
_atom_site_label
_atom_site_type_symbol
_atom_site_fract_x
_atom_site_fract_y
_atom_site_fract_z
_atom_site_U_iso_or_equiv
_atom_site_adp_type
_atom_site_occupancy
_atom_site_site_symmetry_order
_atom_site_calc_flag
_atom_site_refinement_flags_posn
_atom_site_refinement_flags_adp
_atom_site_refinement_flags_occupancy
_atom_site_disorder_assembly
_atom_site_disorder_group
Co1 Co 0.57375(4) 0.48802(2) 0.22638(2) 0.01138(11) Uani 1 1 d . . . . .
N14 N 0.7442(3) 0.51823(13) 0.13075(15) 0.0146(4) Uani 1 1 d . . . . .
N24 N 0.5018(3) 0.75004(12) 0.30365(14) 0.0149(4) Uani 1 1 d . . . . .
N26 N 0.5544(3) 0.35509(12) 0.18361(14) 0.0135(4) Uani 1 1 d . . . . .
N16 N 1.3270(3) 0.50680(13) 0.11839(15) 0.0154(4) Uani 1 1 d . . . . .
N12 N 0.1491(3) 0.46367(14) 0.40727(15) 0.0170(4) Uani 1 1 d . . . . .
N11 N -0.1848(3) 0.47235(13) 0.33107(15) 0.0175(4) Uani 1 1 d . . . . .
N13 N 0.4007(3) 0.46283(13) 0.32064(15) 0.0167(4) Uani 1 1 d . . . . .
N29 N 0.4788(3) 0.23989(13) 0.09897(14) 0.0158(4) Uani 1 1 d . . . . .
N30 N 0.5570(3) 0.36467(13) 0.02142(15) 0.0189(5) Uani 1 1 d . . . . .
H30A H 0.594801 0.418891 0.025604 0.023 Uiso 1 1 calc R U . . .
H30B H 0.536856 0.337767 -0.032761 0.023 Uiso 1 1 calc R U . . .
N28 N 0.4712(3) 0.21933(13) 0.18873(15) 0.0203(5) Uani 1 1 d . . . . .
N15 N 1.0191(3) 0.57819(13) 0.08153(15) 0.0171(4) Uani 1 1 d . . . . .
N27 N 0.5166(3) 0.28805(13) 0.23789(15) 0.0178(4) Uani 1 1 d . . . . .
N21 N 0.5612(3) 0.62396(12) 0.25241(14) 0.0143(4) Uani 1 1 d . . . . .
N23 N 0.4816(3) 0.75716(13) 0.20967(15) 0.0184(4) Uani 1 1 d . . . . .
N22 N 0.5182(3) 0.68202(13) 0.18065(15) 0.0171(4) Uani 1 1 d . . . . .
N25 N 0.5874(3) 0.63808(14) 0.41648(15) 0.0216(5) Uani 1 1 d . . . . .
H25A H 0.622310 0.583889 0.427666 0.026 Uiso 1 1 calc R U . . .
H25B H 0.576641 0.672377 0.462924 0.026 Uiso 1 1 calc R U . . .
C13 C 0.8770(3) 0.54415(14) 0.10962(16) 0.0127(5) Uani 1 1 d . . . . .
C21 C 0.5509(3) 0.66817(15) 0.32934(17) 0.0141(5) Uani 1 1 d . . . . .
C12 C 0.2771(3) 0.46346(14) 0.35746(16) 0.0130(5) Uani 1 1 d . . . . .
C23 C 0.5301(3) 0.32328(15) 0.09719(17) 0.0138(5) Uani 1 1 d . . . . .
C14 C 1.1797(3) 0.53748(14) 0.10287(16) 0.0125(5) Uani 1 1 d . . . . .
C11 C -0.0267(3) 0.46798(15) 0.36274(16) 0.0140(5) Uani 1 1 d . . . . .
C22 C 0.4640(4) 0.82330(16) 0.35989(18) 0.0206(5) Uani 1 1 d . . . . .
H22A H 0.582350 0.848552 0.393373 0.031 Uiso 1 1 calc DR U . . .
H22B H 0.392628 0.803322 0.405020 0.031 Uiso 1 1 calc DR U . . .
H22C H 0.391718 0.867142 0.318955 0.031 Uiso 1 1 calc DR U . . .
C24 C 0.4323(4) 0.17861(16) 0.02162(19) 0.0227(6) Uani 1 1 d . . . . .
H24A H 0.415045 0.120823 0.046051 0.034 Uiso 1 1 calc DR U . . .
H24B H 0.533842 0.176950 -0.011945 0.034 Uiso 1 1 calc DR U . . .
H24C H 0.316604 0.196879 -0.021185 0.034 Uiso 1 1 calc DR U . . .
O1W O 0.5161(3) 0.73252(14) 0.56860(14) 0.0265(5) Uani 1 1 d . . . . .
H1WA H 0.531(5) 0.778(3) 0.574(3) 0.039(11) Uiso 1 1 d . . . . .
H1WB H 0.517(5) 0.714(2) 0.621(3) 0.042(11) Uiso 1 1 d . . . . .

loop_
_atom_site_aniso_label
_atom_site_aniso_U_11
_atom_site_aniso_U_22
_atom_site_aniso_U_33
_atom_site_aniso_U_23
_atom_site_aniso_U_13
_atom_site_aniso_U_12
Co1 0.01026(19) 0.01166(18) 0.01269(19) -0.00071(11) 0.00357(13) 0.00017(11)
N14 0.0127(11) 0.0153(10) 0.0161(10) -0.0005(7) 0.0038(9) 0.0013(7)
N24 0.0197(11) 0.0115(10) 0.0131(10) -0.0019(7) 0.0029(9) 0.0005(8)
N26 0.0157(10) 0.0127(10) 0.0125(10) 0.0035(7) 0.0044(8) 0.0018(7)
N16 0.0129(11) 0.0148(10) 0.0179(11) -0.0003(8) 0.0025(9) -0.0015(8)
N12 0.0137(11) 0.0245(11) 0.0137(10) 0.0010(8) 0.0048(9) 0.0003(8)
N11 0.0148(12) 0.0181(11) 0.0196(11) 0.0000(8) 0.0038(9) 0.0001(8)
N13 0.0161(11) 0.0176(10) 0.0171(11) -0.0004(8) 0.0053(9) -0.0017(8)
N29 0.0208(11) 0.0125(10) 0.0150(11) -0.0010(7) 0.0062(9) 0.0004(8)
N30 0.0292(12) 0.0143(10) 0.0141(11) -0.0010(8) 0.0066(9) -0.0036(8)
N28 0.0292(13) 0.0146(10) 0.0182(11) 0.0022(8) 0.0077(10) 0.0014(9)
N15 0.0128(11) 0.0142(10) 0.0253(11) 0.0047(8) 0.0067(9) 0.0015(8)
N27 0.0227(12) 0.0134(10) 0.0180(11) 0.0031(8) 0.0060(9) 0.0019(8)
N21 0.0170(11) 0.0144(10) 0.0118(10) 0.0002(7) 0.0039(8) 0.0005(8)
N23 0.0245(12) 0.0150(10) 0.0145(11) -0.0007(8) 0.0017(9) -0.0006(8)
N22 0.0238(12) 0.0123(10) 0.0154(11) 0.0000(8) 0.0049(9) -0.0009(8)
N25 0.0369(14) 0.0148(10) 0.0125(11) 0.0004(8) 0.0039(10) 0.0075(9)
C13 0.0146(12) 0.0107(11) 0.0125(11) -0.0007(8) 0.0022(9) 0.0034(8)
C21 0.0134(12) 0.0136(11) 0.0154(12) -0.0019(9) 0.0032(10) -0.0002(9)
C12 0.0148(12) 0.0103(11) 0.0130(11) 0.0005(8) 0.0012(10) -0.0015(8)
C23 0.0110(12) 0.0133(11) 0.0174(12) 0.0003(8) 0.0040(10) 0.0023(8)
C14 0.0151(12) 0.0119(11) 0.0108(11) -0.0017(8) 0.0034(9) -0.0037(9)
C11 0.0184(14) 0.0124(11) 0.0128(12) 0.0012(8) 0.0066(10) 0.0003(9)
C22 0.0270(15) 0.0146(12) 0.0200(13) -0.0053(9) 0.0050(11) 0.0028(10)
C24 0.0307(15) 0.0145(12) 0.0233(14) -0.0063(10) 0.0069(12) -0.0007(10)
O1W 0.0513(14) 0.0137(10) 0.0169(10) -0.0010(7) 0.0123(10) -0.0015(9)

loop_
_atom_type_symbol
_atom_type_description
_atom_type_scat_dispersion_real
_atom_type_scat_dispersion_imag
_atom_type_scat_source
C C 0.0033 0.0016 'International Tables Vol C Tables 4.2.6.8 and 6.1.1.4'
H H 0.0000 0.0000 'International Tables Vol C Tables 4.2.6.8 and 6.1.1.4'
Co Co 0.3494 0.9721 'International Tables Vol C Tables 4.2.6.8 and 6.1.1.4'
N N 0.0061 0.0033 'International Tables Vol C Tables 4.2.6.8 and 6.1.1.4'
O O 0.0106 0.0060 'International Tables Vol C Tables 4.2.6.8 and 6.1.1.4'

loop_
_geom_angle_atom_site_label_1
_geom_angle_atom_site_label_2
_geom_angle_atom_site_label_3
_geom_angle
_geom_angle_site_symmetry_1
_geom_angle_site_symmetry_3
_geom_angle_publ_flag
N14 Co1 N26 91.59(7) . . ?
N14 Co1 N16 90.41(8) . 1_455 ?
N14 Co1 N21 87.54(7) . . ?
N26 Co1 N16 85.56(8) . 1_455 ?
N11 Co1 N14 89.04(8) 1_655 . ?
N11 Co1 N26 95.46(8) 1_655 . ?
N11 Co1 N16 178.85(8) 1_655 1_455 ?
N11 Co1 N13 91.87(8) 1_655 . ?
N11 Co1 N21 92.60(8) 1_655 . ?
N13 Co1 N14 177.85(8) . . ?
N13 Co1 N26 90.27(8) . . ?
N13 Co1 N16 88.65(8) . 1_455 ?
N13 Co1 N21 90.47(8) . . ?
N21 Co1 N26 171.88(8) . . ?
N21 Co1 N16 86.37(8) . 1_455 ?
C13 N14 Co1 154.8(2) . . ?
N23 N24 C22 121.19(19) . . ?
C21 N24 N23 108.86(19) . . ?
C21 N24 C22 129.9(2) . . ?
N27 N26 Co1 124.22(15) . . ?
C23 N26 Co1 128.13(16) . . ?
C23 N26 N27 105.76(19) . . ?
C14 N16 Co1 143.23(19) . 1_655 ?
C12 N12 C11 118.0(2) . . ?
C11 N11 Co1 156.8(2) . 1_455 ?
C12 N13 Co1 162.6(2) . . ?
N28 N29 C24 123.1(2) . . ?
C23 N29 N28 108.2(2) . . ?
C23 N29 C24 128.7(2) . . ?
H30A N30 H30B 120.0 . . ?
C23 N30 H30A 120.0 . . ?
C23 N30 H30B 120.0 . . ?
N27 N28 N29 106.72(19) . . ?
C14 N15 C13 117.9(2) . . ?
N28 N27 N26 111.01(19) . . ?
N22 N21 Co1 121.22(15) . . ?
C21 N21 Co1 131.70(16) . . ?
C21 N21 N22 105.62(19) . . ?
N22 N23 N24 106.19(19) . . ?
N23 N22 N21 111.56(19) . . ?
H25A N25 H25B 120.0 . . ?
C21 N25 H25A 120.0 . . ?
C21 N25 H25B 120.0 . . ?
N14 C13 N15 175.4(3) . . ?
N21 C21 N24 107.8(2) . . ?
N25 C21 N24 125.6(2) . . ?
N25 C21 N21 126.6(2) . . ?
N13 C12 N12 174.3(3) . . ?
N26 C23 N29 108.3(2) . . ?
N30 C23 N26 127.0(2) . . ?
N30 C23 N29 124.7(2) . . ?
N16 C14 N15 174.7(2) . . ?
N11 C11 N12 174.1(3) . . ?
N24 C22 H22A 109.5 . . ?
N24 C22 H22B 109.5 . . ?
N24 C22 H22C 109.5 . . ?
H22A C22 H22B 109.5 . . ?
H22A C22 H22C 109.5 . . ?
H22B C22 H22C 109.5 . . ?
N29 C24 H24A 109.5 . . ?
N29 C24 H24B 109.5 . . ?
N29 C24 H24C 109.5 . . ?
H24A C24 H24B 109.5 . . ?
H24A C24 H24C 109.5 . . ?
H24B C24 H24C 109.5 . . ?
H1WA O1W H1WB 106(4) . . ?

loop_
_geom_bond_atom_site_label_1
_geom_bond_atom_site_label_2
_geom_bond_distance
_geom_bond_site_symmetry_2
_geom_bond_publ_flag
Co1 N14 2.126(2) . ?
Co1 N26 2.142(2) . ?
Co1 N16 2.148(2) 1_455 ?
Co1 N11 2.088(2) 1_655 ?
Co1 N13 2.109(2) . ?
Co1 N21 2.139(2) . ?
N14 C13 1.157(3) . ?
N24 N23 1.358(3) . ?
N24 C21 1.346(3) . ?
N24 C22 1.462(3) . ?
N26 N27 1.371(3) . ?
N26 C23 1.334(3) . ?
N16 C14 1.156(3) . ?
N12 C12 1.311(3) . ?
N12 C11 1.314(3) . ?
N11 C11 1.154(3) . ?
N13 C12 1.153(3) . ?
N29 N28 1.367(3) . ?
N29 C23 1.344(3) . ?
N29 C24 1.459(3) . ?
N30 H30A 0.8800 . ?
N30 H30B 0.8800 . ?
N30 C23 1.334(3) . ?
N28 N27 1.285(3) . ?
N15 C13 1.313(3) . ?
N15 C14 1.311(3) . ?
N21 N22 1.366(3) . ?
N21 C21 1.335(3) . ?
N23 N22 1.285(3) . ?
N25 H25A 0.8800 . ?
N25 H25B 0.8800 . ?
N25 C21 1.331(3) . ?
C22 H22A 0.9800 . ?
C22 H22B 0.9800 . ?
C22 H22C 0.9800 . ?
C24 H24A 0.9800 . ?
C24 H24B 0.9800 . ?
C24 H24C 0.9800 . ?
O1W H1WA 0.72(4) . ?
O1W H1WB 0.82(4) . ?

loop_
_geom_torsion_atom_site_label_1
_geom_torsion_atom_site_label_2
_geom_torsion_atom_site_label_3
_geom_torsion_atom_site_label_4
_geom_torsion
_geom_torsion_site_symmetry_1
_geom_torsion_site_symmetry_2
_geom_torsion_site_symmetry_3
_geom_torsion_site_symmetry_4
_geom_torsion_publ_flag
Co1 N26 N27 N28 165.20(16) . . . . ?
Co1 N26 C23 N29 -164.53(16) . . . . ?
Co1 N26 C23 N30 17.5(4) . . . . ?
Co1 N21 N22 N23 167.15(16) . . . . ?
Co1 N21 C21 N24 -165.52(17) . . . . ?
Co1 N21 C21 N25 16.2(4) . . . . ?
N24 N23 N22 N21 0.5(3) . . . . ?
N29 N28 N27 N26 0.2(3) . . . . ?
N28 N29 C23 N26 0.0(3) . . . . ?
N28 N29 C23 N30 178.0(2) . . . . ?
N27 N26 C23 N29 0.2(3) . . . . ?
N27 N26 C23 N30 -177.8(2) . . . . ?
N23 N24 C21 N21 -0.1(3) . . . . ?
N23 N24 C21 N25 178.2(2) . . . . ?
N22 N21 C21 N24 0.4(3) . . . . ?
N22 N21 C21 N25 -177.8(2) . . . . ?
C21 N24 N23 N22 -0.2(3) . . . . ?
C21 N21 N22 N23 -0.6(3) . . . . ?
C23 N26 N27 N28 -0.2(3) . . . . ?
C23 N29 N28 N27 -0.1(3) . . . . ?
C22 N24 N23 N22 -177.8(2) . . . . ?
C22 N24 C21 N21 177.1(2) . . . . ?
C22 N24 C21 N25 -4.6(4) . . . . ?
C24 N29 N28 N27 -178.7(2) . . . . ?
C24 N29 C23 N26 178.4(2) . . . . ?
C24 N29 C23 N30 -3.6(4) . . . . ?
